data_4125249
loop_
_publ_author_name
'Bakewell, Clare'
'White, Andrew J. P.'
'Crimmin, Mark R.'

_publ_section_title
;
 Addition of Carbon-Fluorine Bonds to a Mg(I)-Mg(I) Bond: An Equivalent of
 Grignard Formation in Solution.
;
_journal_issue 39
_journal_name_full 'Journal of the American Chemical Society'
_journal_page_first 12763
_journal_page_last 12766
_journal_paper_doi 10.1021/jacs.6b08104
_journal_volume 138
_journal_year 2016
_chemical_formula_moiety 'C38 H49 F4 Mg N3 O'
_chemical_formula_sum 'C38 H49 F4 Mg N3 O'
_chemical_formula_weight 664.11
_space_group_crystal_system monoclinic
_space_group_IT_number 15
_space_group_name_Hall '-C 2yc'
_space_group_name_H-M_alt 'C 1 2/c 1'
_symmetry_space_group_name_Hall '-C 2yc'
_symmetry_space_group_name_H-M 'C 1 2/c 1'
_atom_sites_solution_hydrogens geom
_audit_creation_method SHELXL-2014/7
_cell_angle_alpha 90
_cell_angle_beta 100.005(2)
_cell_angle_gamma 90
_cell_formula_units_Z 8
_cell_length_a 34.4121(8)
_cell_length_b 14.8141(3)
_cell_length_c 14.8714(4)
_cell_measurement_reflns_used 5186
_cell_measurement_temperature 173(2)
_cell_measurement_theta_max 27.9040
_cell_measurement_theta_min 2.8590
_cell_volume 7465.9(3)
_computing_cell_refinement 'CrysAlisPro, Agilent Technologies'
_computing_data_collection 'CrysAlisPro, Agilent Technologies'
_computing_data_reduction 'CrysAlisPro, Agilent Technologies'
_computing_molecular_graphics 'Bruker SHELXTL'
_computing_publication_material 'CIFTAB-2014 (Sheldrick, 2014)'
_computing_structure_refinement 'SHELXL-2014/7 (Sheldrick, 2014)'
_computing_structure_solution 'SHELXS-2014 (Sheldrick, 2014)'
_diffrn_ambient_temperature 173(2)
_diffrn_detector_area_resol_mean 16.0382
_diffrn_measured_fraction_theta_full 0.997
_diffrn_measured_fraction_theta_max 0.838
_diffrn_measurement_device_type 'Agilent Xcalibur 3 E'
_diffrn_measurement_method 'omega scans'
_diffrn_radiation_type MoK\a
_diffrn_radiation_wavelength 0.71073
_diffrn_reflns_av_R_equivalents 0.0228
_diffrn_reflns_av_unetI/netI 0.0340
_diffrn_reflns_Laue_measured_fraction_full 0.997
_diffrn_reflns_Laue_measured_fraction_max 0.838
_diffrn_reflns_limit_h_max 45
_diffrn_reflns_limit_h_min -42
_diffrn_reflns_limit_k_max 19
_diffrn_reflns_limit_k_min -19
_diffrn_reflns_limit_l_max 18
_diffrn_reflns_limit_l_min -14
_diffrn_reflns_number 20907
_diffrn_reflns_point_group_measured_fraction_full 0.997
_diffrn_reflns_point_group_measured_fraction_max 0.838
_diffrn_reflns_theta_full 25.242
_diffrn_reflns_theta_max 28.309
_diffrn_reflns_theta_min 2.404
_diffrn_source 'Enhance (Mo) X-ray Source'
_exptl_absorpt_coefficient_mu 0.100
_exptl_absorpt_correction_T_max 0.982
_exptl_absorpt_correction_T_min 0.961
_exptl_absorpt_correction_type analytical
_exptl_absorpt_process_details
; 
CrysAlisPro, Agilent Technologies, 
Version 1.171.37.35 (release 13-08-2014 CrysAlis171 .NET) 
(compiled Aug 13 2014,18:06:01) 
Analytical numeric absorption correction using a multifaceted crystal 
model based on expressions derived by R.C. Clark & J.S. Reid. 
(Clark, R. C. & Reid, J. S. (1995). Acta Cryst. A51, 887-897) 
Empirical absorption correction using spherical harmonics, 
implemented in SCALE3 ABSPACK scaling algorithm. 
;
_exptl_crystal_colour 'Pale brown'
_exptl_crystal_density_diffrn 1.182
_exptl_crystal_description blocks
_exptl_crystal_F_000 2832
_exptl_crystal_size_max 0.49
_exptl_crystal_size_mid 0.37
_exptl_crystal_size_min 0.17
_refine_diff_density_max 0.363
_refine_diff_density_min -0.284
_refine_diff_density_rms 0.042
_refine_ls_extinction_method none
_refine_ls_goodness_of_fit_ref 1.016
_refine_ls_hydrogen_treatment constr
_refine_ls_matrix_type full
_refine_ls_number_parameters 434
_refine_ls_number_reflns 7786
_refine_ls_number_restraints 0
_refine_ls_restrained_S_all 1.016
_refine_ls_R_factor_all 0.0707
_refine_ls_R_factor_gt 0.0485
_refine_ls_shift/su_max 0.001
_refine_ls_shift/su_mean 0.000
_refine_ls_structure_factor_coef Fsqd
_refine_ls_weighting_details 'w=1/[\s^2^(Fo^2^)+(0.0573P)^2^+6.3643P] where P=(Fo^2^+2Fc^2^)/3'
_refine_ls_weighting_scheme calc
_refine_ls_wR_factor_gt 0.1181
_refine_ls_wR_factor_ref 0.1317
_reflns_Friedel_coverage 0.000
_reflns_number_gt 5779
_reflns_number_total 7786
_reflns_threshold_expression 'I > 2\s(I)'
_cod_data_source_file ja6b08104_si_002.cif
_cod_data_source_block 2c
_cod_depositor_comments 'Adding full bibliography for 4125246--4125252.cif.'
_cod_database_code 4125249
_shelx_shelxl_version_number 2014/7
_shelx_space_group_comment
; 
The symmetry employed for this shelxl refinement is uniquely defined 
by the following loop, which should always be used as a source of 
symmetry information in preference to the above space-group names. 
They are only intended as comments. 
;

loop_
_space_group_symop_operation_xyz
'x, y, z'
'-x, y, -z+1/2'
'x+1/2, y+1/2, z'
'-x+1/2, y+1/2, -z+1/2'
'-x, -y, -z'
'x, -y, z-1/2'
'-x+1/2, -y+1/2, -z'
'x+1/2, -y+1/2, z-1/2'

loop_
_atom_site_label
_atom_site_type_symbol
_atom_site_fract_x
_atom_site_fract_y
_atom_site_fract_z
_atom_site_U_iso_or_equiv
_atom_site_adp_type
_atom_site_occupancy
_atom_site_site_symmetry_order
_atom_site_calc_flag
_atom_site_refinement_flags_posn
_atom_site_refinement_flags_adp
Mg1 Mg 0.36255(2) 0.78470(4) 0.36319(4) 0.02572(14) Uani 1 1 d . .
N1 N 0.38665(4) 0.69856(10) 0.28054(9) 0.0292(3) Uani 1 1 d . .
C1 C 0.41845(5) 0.72377(12) 0.24748(11) 0.0319(4) Uani 1 1 d . .
C2 C 0.44215(5) 0.79790(12) 0.27941(11) 0.0309(4) Uani 1 1 d . .
H2A H 0.4605 0.8155 0.2417 0.037 Uiso 1 1 calc R U
C3 C 0.44304(5) 0.85036(11) 0.35877(11) 0.0273(4) Uani 1 1 d . .
N3 N 0.41462(4) 0.84992(9) 0.40867(9) 0.0261(3) Uani 1 1 d . .
C4 C 0.43175(7) 0.67135(16) 0.17035(15) 0.0540(6) Uani 1 1 d . .
H4A H 0.4313 0.6066 0.1835 0.081 Uiso 1 1 calc R U
H4B H 0.4586 0.6896 0.1649 0.081 Uiso 1 1 calc R U
H4C H 0.4139 0.6841 0.1129 0.081 Uiso 1 1 calc R U
C5 C 0.47938(5) 0.90800(14) 0.38644(13) 0.0383(4) Uani 1 1 d . .
H5A H 0.4718 0.9718 0.3844 0.057 Uiso 1 1 calc R U
H5B H 0.4979 0.8974 0.3443 0.057 Uiso 1 1 calc R U
H5C H 0.4921 0.8922 0.4486 0.057 Uiso 1 1 calc R U
C6 C 0.37144(5) 0.60851(12) 0.26082(13) 0.0363(4) Uani 1 1 d . .
C7 C 0.38966(6) 0.53633(13) 0.31317(15) 0.0445(5) Uani 1 1 d . .
C8 C 0.37394(7) 0.45027(15) 0.29771(18) 0.0640(7) Uani 1 1 d . .
H8A H 0.3864 0.4010 0.3321 0.077 Uiso 1 1 calc R U
C9 C 0.34075(8) 0.43482(16) 0.2339(2) 0.0772(9) Uani 1 1 d . .
H9A H 0.3304 0.3755 0.2243 0.093 Uiso 1 1 calc R U
C10 C 0.32264(8) 0.50585(16) 0.18401(19) 0.0675(8) Uani 1 1 d . .
H10A H 0.2994 0.4950 0.1405 0.081 Uiso 1 1 calc R U
C11 C 0.33745(6) 0.59375(14) 0.19561(15) 0.0475(5) Uani 1 1 d . .
C12 C 0.42508(6) 0.54955(15) 0.38811(16) 0.0519(6) Uani 1 1 d . .
H12A H 0.4296 0.6160 0.3961 0.062 Uiso 1 1 calc R U
C13 C 0.41773(10) 0.5121(2) 0.47781(19) 0.0874(10) Uani 1 1 d . .
H13A H 0.3940 0.5400 0.4937 0.131 Uiso 1 1 calc R U
H13B H 0.4404 0.5254 0.5256 0.131 Uiso 1 1 calc R U
H13C H 0.4140 0.4466 0.4725 0.131 Uiso 1 1 calc R U
C14 C 0.46221(8) 0.5086(3) 0.3617(2) 0.1019(12) Uani 1 1 d . .
H14A H 0.4594 0.4429 0.3573 0.153 Uiso 1 1 calc R U
H14B H 0.4851 0.5237 0.4083 0.153 Uiso 1 1 calc R U
H14C H 0.4660 0.5330 0.3026 0.153 Uiso 1 1 calc R U
C15 C 0.31606(7) 0.66922(15) 0.13841(16) 0.0558(6) Uani 1 1 d . .
H15A H 0.3272 0.7278 0.1648 0.067 Uiso 1 1 calc R U
C16 C 0.32249(10) 0.6649(2) 0.0399(2) 0.0927(10) Uani 1 1 d . .
H16A H 0.3508 0.6683 0.0382 0.139 Uiso 1 1 calc R U
H16B H 0.3089 0.7157 0.0056 0.139 Uiso 1 1 calc R U
H16C H 0.3119 0.6080 0.0123 0.139 Uiso 1 1 calc R U
C17 C 0.27217(8) 0.66940(19) 0.1409(2) 0.0770(8) Uani 1 1 d . .
H17A H 0.2600 0.6153 0.1100 0.115 Uiso 1 1 calc R U
H17B H 0.2601 0.7234 0.1097 0.115 Uiso 1 1 calc R U
H17C H 0.2681 0.6696 0.2045 0.115 Uiso 1 1 calc R U
C18 C 0.42110(5) 0.89809(12) 0.49425(11) 0.0294(4) Uani 1 1 d . .
C19 C 0.41238(5) 0.99021(13) 0.49730(12) 0.0334(4) Uani 1 1 d . .
C20 C 0.41836(6) 1.03296(14) 0.58234(13) 0.0416(5) Uani 1 1 d . .
H20A H 0.4125 1.0954 0.5857 0.050 Uiso 1 1 calc R U
C21 C 0.43251(6) 0.98650(16) 0.66103(14) 0.0475(5) Uani 1 1 d . .
H21A H 0.4369 1.0170 0.7181 0.057 Uiso 1 1 calc R U
C22 C 0.44043(6) 0.89562(16) 0.65726(13) 0.0460(5) Uani 1 1 d . .
H22A H 0.4502 0.8641 0.7122 0.055 Uiso 1 1 calc R U
C23 C 0.43446(5) 0.84906(14) 0.57493(12) 0.0354(4) Uani 1 1 d . .
C24 C 0.39519(6) 1.04403(13) 0.41329(14) 0.0420(5) Uani 1 1 d . .
H24A H 0.3957 1.0047 0.3588 0.050 Uiso 1 1 calc R U
C25 C 0.41944(9) 1.12912(16) 0.40197(17) 0.0662(7) Uani 1 1 d . .
H25A H 0.4190 1.1697 0.4538 0.099 Uiso 1 1 calc R U
H25B H 0.4081 1.1599 0.3452 0.099 Uiso 1 1 calc R U
H25C H 0.4468 1.1120 0.3997 0.099 Uiso 1 1 calc R U
C26 C 0.35220(7) 1.06888(17) 0.41463(18) 0.0604(6) Uani 1 1 d . .
H26A H 0.3371 1.0139 0.4210 0.091 Uiso 1 1 calc R U
H26B H 0.3411 1.0994 0.3575 0.091 Uiso 1 1 calc R U
H26C H 0.3509 1.1092 0.4663 0.091 Uiso 1 1 calc R U
C27 C 0.44158(6) 0.74821(15) 0.57368(13) 0.0432(5) Uani 1 1 d . .
H27A H 0.4243 0.7239 0.5179 0.052 Uiso 1 1 calc R U
C28 C 0.42977(10) 0.69988(19) 0.65545(18) 0.0791(9) Uani 1 1 d . .
H28A H 0.4481 0.7165 0.7111 0.119 Uiso 1 1 calc R U
H28B H 0.4307 0.6345 0.6463 0.119 Uiso 1 1 calc R U
H28C H 0.4029 0.7176 0.6615 0.119 Uiso 1 1 calc R U
C29 C 0.48357(7) 0.72605(19) 0.5650(2) 0.0748(8) Uani 1 1 d . .
H29A H 0.4895 0.7521 0.5083 0.112 Uiso 1 1 calc R U
H29B H 0.4869 0.6604 0.5639 0.112 Uiso 1 1 calc R U
H29C H 0.5016 0.7513 0.6172 0.112 Uiso 1 1 calc R U
C30 C 0.32604(5) 0.74228(13) 0.46084(13) 0.0338(4) Uani 1 1 d . .
C31 C 0.32178(5) 0.79094(13) 0.53659(13) 0.0361(4) Uani 1 1 d . .
F31 F 0.34065(4) 0.87115(8) 0.55417(9) 0.0554(3) Uani 1 1 d . .
C32 C 0.29779(5) 0.76346(15) 0.59695(13) 0.0401(5) Uani 1 1 d . .
F32 F 0.29490(4) 0.81310(10) 0.67085(9) 0.0617(4) Uani 1 1 d . .
N33 N 0.27673(4) 0.68979(12) 0.58599(12) 0.0420(4) Uani 1 1 d . .
C34 C 0.27963(5) 0.64201(13) 0.51401(14) 0.0398(5) Uani 1 1 d . .
F34 F 0.25721(3) 0.56695(9) 0.50129(9) 0.0583(4) Uani 1 1 d . .
C35 C 0.30353(5) 0.66468(14) 0.45249(13) 0.0384(4) Uani 1 1 d . .
F35 F 0.30377(4) 0.60857(9) 0.38074(9) 0.0598(4) Uani 1 1 d . .
O40 O 0.32750(3) 0.87173(9) 0.28113(8) 0.0349(3) Uani 1 1 d . .
C41 C 0.33870(6) 0.91739(14) 0.20289(13) 0.0405(5) Uani 1 1 d . .
H41A H 0.3567 0.8792 0.1740 0.049 Uiso 1 1 calc R U
H41B H 0.3520 0.9754 0.2215 0.049 Uiso 1 1 calc R U
C42 C 0.30065(6) 0.93297(16) 0.13853(15) 0.0526(6) Uani 1 1 d . .
H42A H 0.2928 0.8791 0.1002 0.063 Uiso 1 1 calc R U
H42B H 0.3025 0.9856 0.0985 0.063 Uiso 1 1 calc R U
C43 C 0.27206(7) 0.95071(19) 0.20339(19) 0.0665(7) Uani 1 1 d . .
H43A H 0.2733 1.0146 0.2234 0.080 Uiso 1 1 calc R U
H43B H 0.2447 0.9365 0.1741 0.080 Uiso 1 1 calc R U
C44 C 0.28559(5) 0.88872(15) 0.28265(15) 0.0458(5) Uani 1 1 d . .
H44A H 0.2822 0.9176 0.3408 0.055 Uiso 1 1 calc R U
H44B H 0.2704 0.8316 0.2756 0.055 Uiso 1 1 calc R U

loop_
_atom_site_aniso_label
_atom_site_aniso_U_11
_atom_site_aniso_U_22
_atom_site_aniso_U_33
_atom_site_aniso_U_23
_atom_site_aniso_U_13
_atom_site_aniso_U_12
Mg1 0.0226(3) 0.0271(3) 0.0277(3) -0.0019(2) 0.0049(2) -0.0027(2)
N1 0.0263(7) 0.0302(8) 0.0288(8) -0.0062(6) -0.0013(6) 0.0020(6)
C1 0.0312(9) 0.0382(10) 0.0253(9) -0.0043(7) 0.0021(7) 0.0086(8)
C2 0.0292(8) 0.0404(10) 0.0246(9) -0.0011(7) 0.0092(7) 0.0016(8)
C3 0.0242(8) 0.0315(9) 0.0261(8) 0.0036(7) 0.0044(6) -0.0016(7)
N3 0.0254(7) 0.0312(8) 0.0222(7) -0.0032(6) 0.0053(5) -0.0059(6)
C4 0.0517(12) 0.0630(15) 0.0503(13) -0.0253(11) 0.0169(10) 0.0037(11)
C5 0.0306(9) 0.0505(12) 0.0356(10) -0.0036(9) 0.0109(8) -0.0116(9)
C6 0.0342(9) 0.0313(10) 0.0405(10) -0.0103(8) -0.0017(8) 0.0032(8)
C7 0.0418(11) 0.0336(10) 0.0526(12) -0.0092(9) -0.0068(9) 0.0052(9)
C8 0.0699(16) 0.0311(11) 0.0794(17) -0.0074(11) -0.0196(13) 0.0075(11)
C9 0.0805(18) 0.0335(12) 0.101(2) -0.0193(13) -0.0288(16) -0.0032(12)
C10 0.0627(15) 0.0435(13) 0.0813(18) -0.0211(12) -0.0293(13) -0.0010(12)
C11 0.0457(11) 0.0381(11) 0.0515(13) -0.0143(9) -0.0120(9) 0.0051(9)
C12 0.0497(12) 0.0363(11) 0.0607(14) 0.0010(10) -0.0153(10) 0.0050(10)
C13 0.099(2) 0.087(2) 0.0632(18) 0.0167(15) -0.0199(16) -0.0280(18)
C14 0.0548(16) 0.134(3) 0.104(3) -0.007(2) -0.0210(16) 0.0355(19)
C15 0.0537(13) 0.0442(13) 0.0577(14) -0.0096(10) -0.0228(11) 0.0008(10)
C16 0.091(2) 0.103(3) 0.077(2) 0.0139(18) -0.0045(17) 0.0165(19)
C17 0.0581(15) 0.0670(17) 0.094(2) -0.0020(15) -0.0184(14) 0.0157(13)
C18 0.0241(8) 0.0397(10) 0.0260(9) -0.0065(7) 0.0091(7) -0.0115(7)
C19 0.0313(9) 0.0387(10) 0.0328(9) -0.0076(8) 0.0130(7) -0.0121(8)
C20 0.0407(10) 0.0461(12) 0.0420(11) -0.0179(9) 0.0179(9) -0.0150(9)
C21 0.0479(12) 0.0662(15) 0.0306(10) -0.0210(10) 0.0134(9) -0.0174(11)
C22 0.0456(11) 0.0681(15) 0.0240(9) -0.0051(9) 0.0057(8) -0.0112(11)
C23 0.0316(9) 0.0486(11) 0.0267(9) -0.0025(8) 0.0072(7) -0.0094(8)
C24 0.0554(12) 0.0340(10) 0.0392(11) -0.0068(8) 0.0150(9) -0.0047(9)
C25 0.099(2) 0.0479(14) 0.0569(15) 0.0009(11) 0.0289(14) -0.0196(13)
C26 0.0646(15) 0.0542(14) 0.0627(15) 0.0014(12) 0.0122(12) 0.0126(12)
C27 0.0471(11) 0.0506(12) 0.0296(10) 0.0054(9) 0.0001(8) -0.0060(10)
C28 0.119(2) 0.0682(18) 0.0524(15) 0.0147(13) 0.0225(16) -0.0184(17)
C29 0.0578(15) 0.0584(16) 0.107(2) 0.0176(15) 0.0116(15) 0.0111(13)
C30 0.0233(8) 0.0402(10) 0.0377(10) 0.0116(8) 0.0051(7) 0.0009(8)
C31 0.0250(8) 0.0371(10) 0.0475(11) 0.0069(9) 0.0094(8) -0.0002(8)
F31 0.0485(7) 0.0464(7) 0.0773(9) -0.0092(6) 0.0279(6) -0.0128(6)
C32 0.0300(9) 0.0514(12) 0.0402(11) 0.0081(9) 0.0096(8) 0.0066(9)
F32 0.0599(8) 0.0766(9) 0.0555(8) -0.0055(7) 0.0289(6) 0.0014(7)
N33 0.0278(8) 0.0515(10) 0.0468(10) 0.0197(8) 0.0072(7) 0.0009(8)
C34 0.0268(9) 0.0398(11) 0.0504(12) 0.0191(9) -0.0001(8) -0.0052(8)
F34 0.0445(7) 0.0564(8) 0.0704(9) 0.0199(7) -0.0001(6) -0.0210(6)
C35 0.0298(9) 0.0442(11) 0.0394(11) 0.0072(9) 0.0011(8) -0.0008(8)
F35 0.0592(8) 0.0625(8) 0.0578(8) -0.0123(7) 0.0106(6) -0.0171(7)
O40 0.0266(6) 0.0404(7) 0.0396(7) 0.0107(6) 0.0113(5) 0.0052(5)
C41 0.0378(10) 0.0463(12) 0.0401(11) 0.0104(9) 0.0140(8) 0.0002(9)
C42 0.0483(12) 0.0572(14) 0.0510(13) 0.0206(11) 0.0050(10) 0.0058(11)
C43 0.0438(12) 0.0727(17) 0.0851(19) 0.0308(14) 0.0169(12) 0.0213(12)
C44 0.0274(9) 0.0546(13) 0.0585(13) 0.0096(10) 0.0163(9) 0.0083(9)

loop_
_atom_type_symbol
_atom_type_description
_atom_type_scat_dispersion_real
_atom_type_scat_dispersion_imag
_atom_type_scat_source
C C 0.0033 0.0016 'International Tables Vol C Tables 4.2.6.8 and 6.1.1.4'
H H 0.0000 0.0000 'International Tables Vol C Tables 4.2.6.8 and 6.1.1.4'
F F 0.0171 0.0103 'International Tables Vol C Tables 4.2.6.8 and 6.1.1.4'
Mg Mg 0.0486 0.0363 'International Tables Vol C Tables 4.2.6.8 and 6.1.1.4'
N N 0.0061 0.0033 'International Tables Vol C Tables 4.2.6.8 and 6.1.1.4'
O O 0.0106 0.0060 'International Tables Vol C Tables 4.2.6.8 and 6.1.1.4'

loop_
_geom_angle_atom_site_label_1
_geom_angle_atom_site_label_2
_geom_angle_atom_site_label_3
_geom_angle
O40 Mg1 N3 107.14(6)
O40 Mg1 N1 107.26(6)
N3 Mg1 N1 94.03(6)
O40 Mg1 C30 103.54(6)
N3 Mg1 C30 119.41(7)
N1 Mg1 C30 124.29(7)
C1 N1 C6 118.50(15)
C1 N1 Mg1 119.53(12)
C6 N1 Mg1 121.88(12)
N1 C1 C2 124.29(16)
N1 C1 C4 120.72(17)
C2 C1 C4 114.98(17)
C1 C2 C3 130.01(16)
N3 C3 C2 123.72(15)
N3 C3 C5 120.41(15)
C2 C3 C5 115.87(15)
C3 N3 C18 118.37(13)
C3 N3 Mg1 120.41(11)
C18 N3 Mg1 121.20(10)
C11 C6 C7 120.22(17)
C11 C6 N1 120.94(17)
C7 C6 N1 118.66(15)
C8 C7 C6 118.94(18)
C8 C7 C12 118.75(19)
C6 C7 C12 122.28(17)
C9 C8 C7 121.4(2)
C8 C9 C10 119.4(2)
C9 C10 C11 121.7(2)
C10 C11 C6 118.26(19)
C10 C11 C15 119.12(18)
C6 C11 C15 122.62(18)
C13 C12 C7 111.5(2)
C13 C12 C14 111.0(2)
C7 C12 C14 111.2(2)
C11 C15 C17 112.1(2)
C11 C15 C16 111.8(2)
C17 C15 C16 109.6(2)
C19 C18 C23 120.99(16)
C19 C18 N3 120.65(16)
C23 C18 N3 118.28(16)
C20 C19 C18 118.20(18)
C20 C19 C24 118.91(18)
C18 C19 C24 122.84(16)
C21 C20 C19 121.3(2)
C20 C21 C22 119.95(18)
C21 C22 C23 121.4(2)
C22 C23 C18 118.08(19)
C22 C23 C27 120.07(18)
C18 C23 C27 121.83(16)
C19 C24 C26 110.89(17)
C19 C24 C25 112.38(18)
C26 C24 C25 110.44(19)
C29 C27 C23 112.02(18)
C29 C27 C28 110.9(2)
C23 C27 C28 112.77(19)
C31 C30 C35 112.01(17)
C31 C30 Mg1 123.77(14)
C35 C30 Mg1 124.18(15)
F31 C31 C30 120.28(16)
F31 C31 C32 116.90(18)
C30 C31 C32 122.80(18)
N33 C32 F32 116.27(17)
N33 C32 C31 123.15(19)
F32 C32 C31 120.58(19)
C34 N33 C32 115.94(17)
N33 C34 F34 116.11(17)
N33 C34 C35 123.72(18)
F34 C34 C35 120.2(2)
F35 C35 C34 117.45(18)
F35 C35 C30 120.17(17)
C34 C35 C30 122.37(19)
C41 O40 C44 109.28(13)
C41 O40 Mg1 124.45(10)
C44 O40 Mg1 125.75(11)
O40 C41 C42 105.00(15)
C41 C42 C43 102.23(18)
C44 C43 C42 104.25(17)
O40 C44 C43 105.32(16)

loop_
_geom_bond_atom_site_label_1
_geom_bond_atom_site_label_2
_geom_bond_distance
Mg1 O40 2.0236(13)
Mg1 N3 2.0444(14)
Mg1 N1 2.0448(15)
Mg1 C30 2.1719(18)
N1 C1 1.329(2)
N1 C6 1.444(2)
C1 C2 1.401(3)
C1 C4 1.520(3)
C2 C3 1.409(2)
C3 N3 1.326(2)
C3 C5 1.511(2)
N3 C18 1.442(2)
C6 C11 1.401(3)
C6 C7 1.404(3)
C7 C8 1.388(3)
C7 C12 1.515(3)
C8 C9 1.371(3)
C9 C10 1.373(3)
C10 C11 1.398(3)
C11 C15 1.516(3)
C12 C13 1.506(4)
C12 C14 1.526(4)
C15 C17 1.517(4)
C15 C16 1.521(4)
C18 C19 1.400(3)
C18 C23 1.410(3)
C19 C20 1.397(3)
C19 C24 1.513(3)
C20 C21 1.372(3)
C21 C22 1.377(3)
C22 C23 1.389(3)
C23 C27 1.515(3)
C24 C26 1.528(3)
C24 C25 1.537(3)
C27 C29 1.509(3)
C27 C28 1.526(3)
C30 C31 1.367(3)
C30 C35 1.379(3)
C31 F31 1.358(2)
C31 C32 1.382(3)
C32 N33 1.305(3)
C32 F32 1.340(2)
N33 C34 1.302(3)
C34 F34 1.348(2)
C34 C35 1.374(3)
C35 F35 1.354(2)
O40 C41 1.454(2)
O40 C44 1.468(2)
C41 C42 1.499(3)
C42 C43 1.516(3)
C43 C44 1.503(3)
